data_2226564
loop_
_publ_author_name
'Hou, Yan-Jun'
'Chu, Wen-Yi'
'Sui, Jun'
'Sun, Zhi-Zhong'

_publ_section_title
;
 Methyl 4-methylsulfonyl-2-nitrobenzoate
;
_journal_coeditor_code KJ2147
_journal_issue 7
_journal_name_full 'Acta Crystallographica Section E'
_journal_page_first o1669
_journal_paper_doi 10.1107/S1600536810021914
_journal_volume 66
_journal_year 2010
_chemical_formula_iupac 'C9 H9 N O6 S'
_chemical_formula_moiety 'C9 H9 N O6 S'
_chemical_formula_sum 'C9 H9 N O6 S'
_chemical_formula_weight 259.23
_chemical_name_systematic
;
Methyl 4-methylsulfonyl-2-nitrobenzoate
;
_space_group_IT_number 14
_symmetry_cell_setting monoclinic
_symmetry_space_group_name_Hall '-P 2ybc'
_symmetry_space_group_name_H-M 'P 1 21/c 1'
_atom_sites_solution_hydrogens geom
_atom_sites_solution_primary direct
_atom_sites_solution_secondary difmap
_audit_creation_method SHELXL-97
_cell_angle_alpha 90.00
_cell_angle_beta 98.955(2)
_cell_angle_gamma 90.00
_cell_formula_units_Z 4
_cell_length_a 9.0108(12)
_cell_length_b 8.7671(11)
_cell_length_c 14.4761(19)
_cell_measurement_reflns_used 2311
_cell_measurement_temperature 273(2)
_cell_measurement_theta_max 24.95
_cell_measurement_theta_min 2.85
_cell_volume 1129.7(3)
_computing_cell_refinement 'SAINT (Bruker, 2004)'
_computing_data_collection 'APEX2 (Bruker, 2004)'
_computing_data_reduction 'SAINT (Bruker, 2004)'
_computing_molecular_graphics 'SHELXTL (Sheldrick, 2008)'
_computing_publication_material 'publCIF (Westrip, 2010)'
_computing_structure_refinement 'SHELXL97 (Sheldrick, 2008)'
_computing_structure_solution 'SHELXS97 (Sheldrick, 2008)'
_diffrn_ambient_temperature 273(2)
_diffrn_measured_fraction_theta_full 0.993
_diffrn_measured_fraction_theta_max 0.993
_diffrn_measurement_device_type 'Bruker SMART APEX CCD detector'
_diffrn_measurement_method 'phi and omega scans'
_diffrn_radiation_monochromator graphite
_diffrn_radiation_source 'fine-focus sealed tube'
_diffrn_radiation_type MoK\a
_diffrn_radiation_wavelength 0.71073
_diffrn_reflns_av_R_equivalents 0.0275
_diffrn_reflns_av_sigmaI/netI 0.0283
_diffrn_reflns_limit_h_max 11
_diffrn_reflns_limit_h_min -11
_diffrn_reflns_limit_k_max 10
_diffrn_reflns_limit_k_min -11
_diffrn_reflns_limit_l_max 19
_diffrn_reflns_limit_l_min -19
_diffrn_reflns_number 9661
_diffrn_reflns_theta_full 28.29
_diffrn_reflns_theta_max 28.29
_diffrn_reflns_theta_min 2.73
_exptl_absorpt_coefficient_mu 0.303
_exptl_absorpt_correction_T_max 0.9475
_exptl_absorpt_correction_T_min 0.9419
_exptl_absorpt_correction_type multi-scan
_exptl_absorpt_process_details '(SADABS; Sheldrick, 1996)'
_exptl_crystal_colour colorless
_exptl_crystal_density_diffrn 1.524
_exptl_crystal_density_method 'not measured'
_exptl_crystal_description block
_exptl_crystal_F_000 536
_exptl_crystal_size_max 0.20
_exptl_crystal_size_mid 0.20
_exptl_crystal_size_min 0.18
_refine_diff_density_max 0.219
_refine_diff_density_min -0.325
_refine_ls_extinction_method none
_refine_ls_goodness_of_fit_ref 1.054
_refine_ls_hydrogen_treatment constr
_refine_ls_matrix_type full
_refine_ls_number_parameters 156
_refine_ls_number_reflns 2783
_refine_ls_number_restraints 0
_refine_ls_restrained_S_all 1.054
_refine_ls_R_factor_all 0.0599
_refine_ls_R_factor_gt 0.0411
_refine_ls_shift/su_max 0.000
_refine_ls_shift/su_mean 0.000
_refine_ls_structure_factor_coef Fsqd
_refine_ls_weighting_details 'calc w=1/[\s^2^(Fo^2^)+(0.0470P)^2^+0.3279P] where P=(Fo^2^+2Fc^2^)/3'
_refine_ls_weighting_scheme calc
_refine_ls_wR_factor_gt 0.1002
_refine_ls_wR_factor_ref 0.1113
_reflns_number_gt 2042
_reflns_number_total 2783
_reflns_threshold_expression I>2sigma(I)
_cod_data_source_file kj2147.cif
_cod_data_source_block I
_cod_original_sg_symbol_H-M 'P 21/c'
_cod_database_code 2226564
_cod_database_fobs_code 2226564

loop_
_symmetry_equiv_pos_as_xyz
'x, y, z'
'-x, y+1/2, -z+1/2'
'-x, -y, -z'
'x, -y-1/2, z-1/2'

loop_
_atom_site_type_symbol
_atom_site_label
_atom_site_fract_x
_atom_site_fract_y
_atom_site_fract_z
_atom_site_U_iso_or_equiv
_atom_site_adp_type
_atom_site_calc_flag
_atom_site_refinement_flags
_atom_site_occupancy
_atom_site_disorder_assembly
_atom_site_disorder_group
S S1 -0.24972(5) 0.42896(5) 0.03839(4) 0.04280(16) Uani d . 1 . .
O O6 0.42147(14) 0.11875(17) 0.20037(9) 0.0491(4) Uani d . 1 . .
O O5 0.28877(18) -0.09358(17) 0.15947(13) 0.0665(5) Uani d . 1 . .
O O4 0.32570(17) 0.07267(19) -0.01616(11) 0.0608(4) Uani d . 1 . .
O O3 0.12224(18) 0.08499(19) -0.11609(9) 0.0581(4) Uani d . 1 . .
O O2 -0.26056(19) 0.53991(19) 0.10923(12) 0.0694(5) Uani d . 1 . .
O O1 -0.24582(17) 0.48263(19) -0.05419(11) 0.0613(4) Uani d . 1 . .
N N1 0.19276(18) 0.10350(18) -0.03781(11) 0.0399(4) Uani d . 1 . .
C C1 -0.3960(2) 0.2976(3) 0.0338(2) 0.0737(8) Uani d . 1 . .
H H1A -0.4905 0.3496 0.0188 0.111 Uiso calc R 1 . .
H H1B -0.3909 0.2482 0.0934 0.111 Uiso calc R 1 . .
H H1C -0.3872 0.2227 -0.0134 0.111 Uiso calc R 1 . .
C C2 -0.0851(2) 0.3192(2) 0.07342(12) 0.0383(4) Uani d . 1 . .
C C4 0.11351(19) 0.16778(19) 0.03452(11) 0.0333(4) Uani d . 1 . .
C C3 -0.01499(19) 0.2509(2) 0.00566(12) 0.0361(4) Uani d . 1 . .
H H3 -0.0535 0.2607 -0.0575 0.043 Uiso calc R 1 . .
C C5 0.1726(2) 0.1479(2) 0.12854(12) 0.0380(4) Uani d . 1 . .
C C8 0.3013(2) 0.0425(2) 0.16253(13) 0.0417(4) Uani d . 1 . .
C C7 -0.0276(2) 0.3049(3) 0.16756(13) 0.0502(5) Uani d . 1 . .
H H7 -0.0750 0.3526 0.2124 0.060 Uiso calc R 1 . .
C C6 0.1005(2) 0.2193(2) 0.19439(13) 0.0489(5) Uani d . 1 . .
H H6 0.1388 0.2094 0.2576 0.059 Uiso calc R 1 . .
C C9 0.5498(2) 0.0281(3) 0.24167(17) 0.0684(7) Uani d . 1 . .
H H9A 0.5205 -0.0387 0.2882 0.103 Uiso calc R 1 . .
H H9B 0.6285 0.0945 0.2703 0.103 Uiso calc R 1 . .
H H9C 0.5853 -0.0313 0.1939 0.103 Uiso calc R 1 . .

loop_
_atom_site_aniso_label
_atom_site_aniso_U_11
_atom_site_aniso_U_22
_atom_site_aniso_U_33
_atom_site_aniso_U_12
_atom_site_aniso_U_13
_atom_site_aniso_U_23
S1 0.0366(3) 0.0341(3) 0.0543(3) 0.00290(19) -0.0033(2) 0.0009(2)
O6 0.0375(7) 0.0557(9) 0.0497(8) -0.0009(6) -0.0073(6) 0.0037(6)
O5 0.0590(10) 0.0406(9) 0.0924(12) 0.0075(7) -0.0115(9) 0.0010(8)
O4 0.0422(8) 0.0762(11) 0.0641(10) 0.0123(8) 0.0087(7) -0.0088(8)
O3 0.0607(9) 0.0771(11) 0.0362(8) 0.0002(8) 0.0061(7) -0.0069(7)
O2 0.0670(11) 0.0601(10) 0.0752(11) 0.0246(8) -0.0075(8) -0.0210(8)
O1 0.0565(10) 0.0612(10) 0.0608(9) 0.0055(8) -0.0081(7) 0.0182(8)
N1 0.0409(9) 0.0378(9) 0.0414(9) -0.0030(7) 0.0072(7) 0.0010(6)
C1 0.0395(12) 0.0476(14) 0.134(2) -0.0002(10) 0.0131(13) 0.0101(14)
C2 0.0344(9) 0.0383(10) 0.0400(10) 0.0025(8) -0.0006(7) 0.0024(7)
C4 0.0332(9) 0.0318(9) 0.0341(9) -0.0039(7) 0.0029(7) -0.0008(7)
C3 0.0353(9) 0.0368(10) 0.0341(9) -0.0032(7) -0.0010(7) 0.0025(7)
C5 0.0376(9) 0.0357(10) 0.0380(9) 0.0016(7) -0.0022(7) -0.0004(7)
C8 0.0387(10) 0.0458(12) 0.0383(10) 0.0032(8) -0.0015(7) 0.0010(8)
C7 0.0546(12) 0.0569(13) 0.0381(10) 0.0170(10) 0.0038(9) -0.0044(9)
C6 0.0561(12) 0.0555(12) 0.0318(9) 0.0145(10) -0.0037(8) -0.0028(9)
C9 0.0412(12) 0.0959(19) 0.0622(14) 0.0130(12) -0.0100(10) 0.0143(13)

loop_
_atom_type_symbol
_atom_type_description
_atom_type_scat_dispersion_real
_atom_type_scat_dispersion_imag
_atom_type_scat_source
C C 0.0033 0.0016 'International Tables Vol C Tables 4.2.6.8 and 6.1.1.4'
H H 0.0000 0.0000 'International Tables Vol C Tables 4.2.6.8 and 6.1.1.4'
N N 0.0061 0.0033 'International Tables Vol C Tables 4.2.6.8 and 6.1.1.4'
O O 0.0106 0.0060 'International Tables Vol C Tables 4.2.6.8 and 6.1.1.4'
S S 0.1246 0.1234 'International Tables Vol C Tables 4.2.6.8 and 6.1.1.4'

loop_
_geom_angle_atom_site_label_1
_geom_angle_atom_site_label_2
_geom_angle_atom_site_label_3
_geom_angle_site_symmetry_1
_geom_angle_site_symmetry_3
_geom_angle
_geom_angle_publ_flag
O1 S1 O2 . . 117.69(11) ?
O1 S1 C1 . . 108.11(12) ?
O2 S1 C1 . . 109.99(13) ?
O1 S1 C2 . . 107.80(9) ?
O2 S1 C2 . . 108.17(9) ?
C1 S1 C2 . . 104.24(10) ?
C8 O6 C9 . . 116.36(18) ?
O4 N1 O3 . . 123.86(17) ?
O4 N1 C4 . . 117.96(15) ?
O3 N1 C4 . . 118.18(15) ?
S1 C1 H1A . . 109.5 ?
S1 C1 H1B . . 109.5 ?
H1A C1 H1B . . 109.5 ?
S1 C1 H1C . . 109.5 ?
H1A C1 H1C . . 109.5 ?
H1B C1 H1C . . 109.5 ?
C3 C2 C7 . . 121.07(17) ?
C3 C2 S1 . . 119.07(13) ?
C7 C2 S1 . . 119.85(15) ?
C3 C4 C5 . . 122.57(16) ?
C3 C4 N1 . . 117.78(15) ?
C5 C4 N1 . . 119.60(15) ?
C4 C3 C2 . . 117.99(15) ?
C4 C3 H3 . . 121.0 ?
C2 C3 H3 . . 121.0 ?
C6 C5 C4 . . 117.83(16) ?
C6 C5 C8 . . 118.24(16) ?
C4 C5 C8 . . 123.69(17) ?
O5 C8 O6 . . 125.95(18) ?
O5 C8 C5 . . 122.42(17) ?
O6 C8 C5 . . 111.49(17) ?
C6 C7 C2 . . 119.59(18) ?
C6 C7 H7 . . 120.2 ?
C2 C7 H7 . . 120.2 ?
C7 C6 C5 . . 120.91(17) ?
C7 C6 H6 . . 119.5 ?
C5 C6 H6 . . 119.5 ?
O6 C9 H9A . . 109.5 ?
O6 C9 H9B . . 109.5 ?
H9A C9 H9B . . 109.5 ?
O6 C9 H9C . . 109.5 ?
H9A C9 H9C . . 109.5 ?
H9B C9 H9C . . 109.5 ?

loop_
_geom_bond_atom_site_label_1
_geom_bond_atom_site_label_2
_geom_bond_site_symmetry_2
_geom_bond_distance
_geom_bond_publ_flag
S1 O1 . 1.4260(16) ?
S1 O2 . 1.4278(16) ?
S1 C1 . 1.744(2) ?
S1 C2 . 1.7749(18) ?
O6 C8 . 1.317(2) ?
O6 C9 . 1.453(2) ?
O5 C8 . 1.198(2) ?
O4 N1 . 1.220(2) ?
O3 N1 . 1.221(2) ?
N1 C4 . 1.469(2) ?
C1 H1A . 0.9600 ?
C1 H1B . 0.9600 ?
C1 H1C . 0.9600 ?
C2 C3 . 1.383(3) ?
C2 C7 . 1.386(2) ?
C4 C3 . 1.377(2) ?
C4 C5 . 1.393(2) ?
C3 H3 . 0.9300 ?
C5 C6 . 1.384(3) ?
C5 C8 . 1.504(3) ?
C7 C6 . 1.381(3) ?
C7 H7 . 0.9300 ?
C6 H6 . 0.9300 ?
C9 H9A . 0.9600 ?
C9 H9B . 0.9600 ?
C9 H9C . 0.9600 ?

loop_
_geom_hbond_atom_site_label_D
_geom_hbond_atom_site_label_H
_geom_hbond_atom_site_label_A
_geom_hbond_site_symmetry_A
_geom_hbond_distance_DH
_geom_hbond_distance_HA
_geom_hbond_distance_DA
_geom_hbond_angle_DHA
C6 H6 O2 2_545 0.93 2.54 3.370(2) 148.2
C6 H6 O3 4_566 0.93 2.59 3.216(2) 125.2

loop_
_geom_torsion_atom_site_label_1
_geom_torsion_atom_site_label_2
_geom_torsion_atom_site_label_3
_geom_torsion_atom_site_label_4
_geom_torsion_site_symmetry_1
_geom_torsion_site_symmetry_2
_geom_torsion_site_symmetry_3
_geom_torsion_site_symmetry_4
_geom_torsion
_geom_torsion_publ_flag
O1 S1 C2 C3 . . . . -25.21(18) ?
O2 S1 C2 C3 . . . . -153.45(16) ?
C1 S1 C2 C3 . . . . 89.52(18) ?
O1 S1 C2 C7 . . . . 153.91(17) ?
O2 S1 C2 C7 . . . . 25.7(2) ?
C1 S1 C2 C7 . . . . -91.4(2) ?
O4 N1 C4 C3 . . . . 157.53(17) ?
O3 N1 C4 C3 . . . . -22.0(2) ?
O4 N1 C4 C5 . . . . -20.2(2) ?
O3 N1 C4 C5 . . . . 160.31(17) ?
C5 C4 C3 C2 . . . . 1.4(3) ?
N1 C4 C3 C2 . . . . -176.25(15) ?
C7 C2 C3 C4 . . . . 0.2(3) ?
S1 C2 C3 C4 . . . . 179.26(13) ?
C3 C4 C5 C6 . . . . -2.1(3) ?
N1 C4 C5 C6 . . . . 175.52(17) ?
C3 C4 C5 C8 . . . . 172.23(17) ?
N1 C4 C5 C8 . . . . -10.2(3) ?
C9 O6 C8 O5 . . . . 0.2(3) ?
C9 O6 C8 C5 . . . . 175.83(17) ?
C6 C5 C8 O5 . . . . 103.2(2) ?
C4 C5 C8 O5 . . . . -71.0(3) ?
C6 C5 C8 O6 . . . . -72.6(2) ?
C4 C5 C8 O6 . . . . 113.1(2) ?
C3 C2 C7 C6 . . . . -0.9(3) ?
S1 C2 C7 C6 . . . . 179.96(17) ?
C2 C7 C6 C5 . . . . 0.2(3) ?
C4 C5 C6 C7 . . . . 1.2(3) ?
C8 C5 C6 C7 . . . . -173.4(2) ?

loop_
_cod_related_entry_id
_cod_related_entry_database
_cod_related_entry_code
1 ChemSpider 13488043
